data_2106184
loop_
_publ_author_name
'Catti, M.'
'Ferraris, G.'
'Filhol, A.'

_publ_section_title
;
 Hydrogen bonding in the crystalline state. Ca H P O4 (monetite) , P1- or
 P1? A novel neutron diffraction study
;
_journal_name_full 'Acta Crystallographica B (24,1968-38,1982)'
_journal_page_first 1223
_journal_page_last 1229
_journal_volume 33
_journal_year 1977
_chemical_formula_sum 'Ca H O4 P'
_chemical_name_systematic 'Ca (H P O4)'
_space_group_IT_number 1
_symmetry_space_group_name_Hall 'P 1'
_symmetry_space_group_name_H-M 'P 1'
_cell_angle_alpha 96.34
_cell_angle_beta 103.82
_cell_angle_gamma 88.33
_cell_formula_units_Z 4
_cell_length_a 6.91
_cell_length_b 6.627
_cell_length_c 6.998
_cell_volume 309.275
_citation_journal_id_ASTM ACBCAR
_cod_data_source_file Catti_ACBCAR_1977_327.cif
_cod_data_source_block H1Ca1O4P1
_cod_original_cell_volume 309.2751
_cod_original_formula_sum 'H1 Ca1 O4 P1'
_cod_database_code 2106184

loop_
_symmetry_equiv_pos_as_xyz
x,y,z

loop_
_atom_site_label
_atom_site_type_symbol
_atom_site_fract_x
_atom_site_fract_y
_atom_site_fract_z
_atom_site_occupancy
_atom_site_U_iso_or_equiv
O16 O-2 0.2779 0.7863 0.3475 1 0.0
H2 H+1 0.5406 0.7407 0.0522 1 0.0
O6 O-2 0.1377 0.1793 0.6006 1 0.0
O10 O-2 0.3348 0.8406 0.0164 1 0.0
Ca3 Ca+2 -0.1745 -0.8375 -0.6657 1 0.0
H3 H+1 0.4615 0.258 0.9537 1 0.0
O4 O-2 0.3503 0.4915 0.6328 1 0.0
Ca2 Ca+2 0.2925 0.4369 0.2719 1 0.0
O8 O-2 0.0388 0.5224 0.7491 1 0.0
O15 O-2 -0.2977 -0.7972 -0.3598 1 0.0
P4 P+5 0.2955 0.9425 0.2089 1 0.0
O11 O-2 -0.4598 -0.1067 -0.2946 1 0.0
O3 O-2 -0.3523 -0.4925 -0.6321 1 0.0
O5 O-2 -0.1403 -0.182 -0.5919 1 0.0
P2 P+5 0.2077 0.379 0.7207 1 0.0
Ca4 Ca+2 0.1762 0.837 0.6662 1 0.0
H4 H+1 0.5278 0.1164 0.4677 1 0.0
O7 O-2 -0.0402 -0.5234 -0.7428 1 0.0
O13 O-2 -0.1001 -0.0721 -0.1608 1 0.0
P1 P+5 -0.2077 -0.3791 -0.72 1 0.0
O9 O-2 -0.3307 -0.8315 -0.0174 1 0.0
H1 H+1 -0.0034 0.0016 -0.0076 1 0.0
O1 O-2 -0.3239 -0.3309 -0.9358 1 0.0
O12 O-2 0.4589 0.1018 0.3069 1 0.0
O2 O-2 0.3228 0.3335 0.9385 1 0.0
O14 O-2 0.0987 0.0628 0.1666 1 0.0
Ca1 Ca+2 -0.2968 -0.4337 -0.2717 1 0.0
P3 P+5 -0.2971 -0.9452 -0.2076 1 0.0
